data_2002053
loop_
_publ_author_name
'Alex, G.'
'Srinivasan, S.'
'Krishnasamy, V.'
'Suresh, R. V.'
'Iyer, R.'
'Iyer, P. R.'

_publ_section_title
;
 Structure of a chalcone
;
_journal_issue 1
_journal_name_full 'Acta Crystallographica Section C'
_journal_page_first 70
_journal_page_last 72
_journal_paper_doi 10.1107/S0108270192006152
_journal_volume 49
_journal_year 1993
_chemical_formula_sum 'C20 H20 O3'
_chemical_formula_weight 308.38
_space_group_crystal_system monoclinic
_space_group_IT_number 14
_space_group_name_Hall '-P 2yab'
_space_group_name_H-M_alt 'P 1 21/a 1'
_cell_angle_alpha 90
_cell_angle_beta 106.24(3)
_cell_angle_gamma 90
_cell_formula_units_Z 4
_cell_length_a 12.002(2)
_cell_length_b 11.013(2)
_cell_length_c 12.652(3)
_cell_volume 1605.6(6)
_diffrn_radiation_type Mo
_diffrn_radiation_wavelength 0.71069
_exptl_absorpt_coefficient_mu 0.079
_exptl_crystal_density_diffrn 1.275
_exptl_crystal_density_meas 1.26(2)
_exptl_crystal_F_000 656
_cod_data_source_file cd0080.cif
_cod_data_source_block cd0080_structure_1_of_1
_cod_depositor_comments
;
 Updating space group information and adding the symmetry operation list.

 Antanas Vaitkus,
 2018-06-17
;
_cod_original_cell_volume 1605.6
_cod_original_sg_symbol_H-M 'P 21/a'
_cod_database_code 2002053

loop_
_space_group_symop_id
_space_group_symop_operation_xyz
1 x,y,z
2 -x+1/2,y+1/2,-z
3 -x,-y,-z
4 x+1/2,-y+1/2,z

loop_
_atom_site_label
_atom_site_fract_x
_atom_site_fract_y
_atom_site_fract_z
_atom_site_U_iso_or_equiv
O(1) .3693(3) .4129(3) .5713(2) .046(2)
O(2) .4851(3) .1038(3) .8299(2) .044(2)
O(3) .3597(3) .0558(3) .9585(3) .051(2)
C(2) .2851(4) .5033(5) .5093(4) .044(3)
C(3) .2340(4) .5732(5) .5883(4) .054(3)
C(4) .1748(5) .4901(5) .6528(4) .057(3)
C(5) .2434(4) .3163(4) .7883(4) .034(3)
C(6) .3189(4) .2223(4) .8371(3) .032(3)
C(7) .4097(4) .1948(4) .7902(4) .033(3)
C(8) .4234(4) .2613(4) .7021(4) .037(3)
C(9) .3467(4) .3531(4) .6570(3) .035(3)
C(10) .2548(4) .3837(4) .7003(4) .036(3)
C(11) .3571(5) .5860(5) .4594(4) .067(3)
C(12) .1956(5) .4346(5) .4227(4) .071(3)
C(13) .3023(4) .1504(5) .9286(4) .038(3)
C(14) .2172(4) .1912(4) .9857(4) .040(3)
C(15) .1756(4) .1151(4) 1.0469(4) .041(3)
C(16) .0916(4) .1451(5) 1.1084(3) .035(3)
C(17) .0724(4) .2639(4) 1.1357(4) .044(3)
C(18) -.0072(5) .2866(5) 1.1934(4) .060(3)
C(19) -.0704(5) .1950(6) 1.2225(4) .055(3)
C(20) -.0519(5) .0772(5) 1.1952(4) .052(3)
C(21) .0294(4) .0526(4) 1.1399(4) .041(3)
H .461(4) .072(4) .884(4) .108(19)
H(3.1) .175(4) .634(4) .543(4) .084(19)
H(3.2) .303(4) .627(4) .635(3) .077(15)
H(4.1) .109(5) .455(5) .594(5) .11(2)
H(4.2) .131(5) .506(6) .697(5) .20(3)
H(5) .184(3) .340(3) .823(3) .027(11)
H(8) .493(3) .246(3) .675(2) .042(11)
H(11.1) .308(4) .647(4) .418(3) .092(15)
H(11.2) .400(4) .536(4) .413(3) .080(14)
H(11.3) .419(3) .628(4) .529(3) .082(12)
H(12.1) .140(3) .496(3) .377(3) .081(12)
H(12.2) .148(3) .375(4) .453(3) .063(13)
H(12.3) .241(3) .393(3) .364(3) .074(12)
H(14) .185(5) .274(5) .973(4) .10(2)
H(15) .199(4) .033(4) 1.049(3) .057(13)
H(17) .118(4) .328(5) 1.118(4) .036(19)
H(18) -.015(3) .356(3) 1.200(2) .039(10)
H(19) -.127(3) .221(3) 1.273(3) .057(13)
H(20) -.090(3) .019(4) 1.217(3) .068(14)
H(21) .040(3) -.026(3) 1.121(2) .017(9)

loop_
_geom_bond_atom_site_label_1
_geom_bond_atom_site_label_2
_geom_bond_distance
O(1) C(2) 1.477(5)
O(1) C(9) 1.359(5)
O(2) C(7) 1.349(5)
O(3) C(13) 1.248(6)
C(2) C(3) 1.521(7)
C(2) C(11) 1.509(6)
C(2) C(12) 1.507(6)
C(3) C(4) 1.529(8)
C(4) C(10) 1.526(8)
C(5) C(6) 1.400(6)
C(5) C(10) 1.376(7)
C(6) C(7) 1.412(7)
C(6) C(13) 1.461(6)
C(7) C(8) 1.381(7)
C(8) C(9) 1.379(6)
C(9) C(10) 1.403(7)
C(13) C(14) 1.476(7)
C(14) C(15) 1.329(7)
C(15) C(16) 1.473(7)
C(16) C(17) 1.389(7)
C(16) C(21) 1.386(7)
C(17) C(18) 1.378(8)
C(18) C(19) 1.373(8)
C(19) C(20) 1.376(8)
C(20) C(21) 1.377(8)
